data_7223017
loop_
_publ_author_name
'Liu, Cai-Ming'
'Zhang, Deqing'
'Hao, Xiang'
'Zhu, Daoben'

_publ_section_title
;
 Luminescence and slow magnetic relaxation of isostructural 2D lanthanide
 metal-organic frameworks derived from both nicotinate N-oxide and
 glutarate
;
_journal_name_full 'RSC Adv.'
_journal_paper_doi 10.1039/C5RA19682E
_journal_year 2015
_chemical_formula_sum 'C11 H10.5 Dy N O7.25'
_chemical_formula_weight 435.20
_chemical_name_systematic
; 
 ? 
;
_space_group_IT_number 15
_symmetry_cell_setting monoclinic
_symmetry_space_group_name_Hall '-C 2yc'
_symmetry_space_group_name_H-M 'C 1 2/c 1'
_atom_sites_solution_hydrogens geom
_atom_sites_solution_primary direct
_atom_sites_solution_secondary difmap
_audit_creation_method SHELXL-97
_audit_update_record
;
2015-09-17 deposited with the CCDC.
2015-10-22 downloaded from the CCDC.
;
_cell_angle_alpha 90.00
_cell_angle_beta 90.68(3)
_cell_angle_gamma 90.00
_cell_formula_units_Z 8
_cell_length_a 11.523(2)
_cell_length_b 11.262(2)
_cell_length_c 18.197(4)
_cell_measurement_reflns_used 3316
_cell_measurement_temperature 293(2)
_cell_measurement_theta_max 27.4780
_cell_measurement_theta_min 2.5289
_cell_volume 2361.3(8)
_computing_cell_refinement SMART
_computing_data_collection 'SMART (Bruker, 2000)'
_computing_data_reduction 'SAINT (Bruker, 2000)'
_computing_molecular_graphics 'SHELXL-97 (Sheldrick, 1997)'
_computing_publication_material 'SHELXL-97 (Sheldrick, 1997)'
_computing_structure_refinement 'SHELXL-97 (Sheldrick, 1997)'
_computing_structure_solution 'SHELXS-97 (Sheldrick, 1990)'
_diffrn_ambient_temperature 293(2)
_diffrn_detector_area_resol_mean '15x15 microns'
_diffrn_measured_fraction_theta_full 0.991
_diffrn_measured_fraction_theta_max 0.991
_diffrn_measurement_device_type 'CCD area dtetector'
_diffrn_measurement_method 'phi and omega scans'
_diffrn_radiation_monochromator graphite
_diffrn_radiation_source 'fine-focus sealed tube'
_diffrn_radiation_type MoK\a
_diffrn_radiation_wavelength 0.71073
_diffrn_reflns_av_R_equivalents 0.0341
_diffrn_reflns_av_sigmaI/netI 0.0317
_diffrn_reflns_limit_h_max 13
_diffrn_reflns_limit_h_min -14
_diffrn_reflns_limit_k_max 14
_diffrn_reflns_limit_k_min -13
_diffrn_reflns_limit_l_max 23
_diffrn_reflns_limit_l_min -21
_diffrn_reflns_number 7884
_diffrn_reflns_theta_full 27.49
_diffrn_reflns_theta_max 27.49
_diffrn_reflns_theta_min 3.36
_exptl_absorpt_coefficient_mu 6.365
_exptl_absorpt_correction_T_max 1.0000
_exptl_absorpt_correction_T_min 0.5379
_exptl_absorpt_correction_type multi-scan
_exptl_crystal_colour 'light yellow'
_exptl_crystal_density_diffrn 2.448
_exptl_crystal_density_method 'not measured'
_exptl_crystal_description Plate
_exptl_crystal_F_000 1660
_exptl_crystal_preparation 'Magnetic properties'
_exptl_crystal_recrystallization_method 'hydrothermal reaction'
_exptl_crystal_size_max 0.15
_exptl_crystal_size_mid 0.14
_exptl_crystal_size_min 0.04
_refine_diff_density_max 0.786
_refine_diff_density_min -0.720
_refine_diff_density_rms 0.129
_refine_ls_extinction_method none
_refine_ls_goodness_of_fit_ref 1.163
_refine_ls_hydrogen_treatment constr
_refine_ls_matrix_type full
_refine_ls_number_parameters 186
_refine_ls_number_reflns 2691
_refine_ls_number_restraints 0
_refine_ls_restrained_S_all 1.163
_refine_ls_R_factor_all 0.0372
_refine_ls_R_factor_gt 0.0347
_refine_ls_shift/su_max 0.000
_refine_ls_shift/su_mean 0.000
_refine_ls_structure_factor_coef Fsqd
_refine_ls_weighting_details 'calc w=1/[\s^2^(Fo^2^)+(0.0195P)^2^+21.3256P] where P=(Fo^2^+2Fc^2^)/3'
_refine_ls_weighting_scheme calc
_refine_ls_wR_factor_gt 0.0701
_refine_ls_wR_factor_ref 0.0712
_reflns_number_gt 2596
_reflns_number_total 2691
_reflns_threshold_expression >2sigma(I)
_cod_data_source_file c5ra19682e2.cif
_cod_data_source_block 1
_cod_original_cell_volume 2361.4(8)
_cod_original_sg_symbol_H-M C2/c
_cod_original_formula_sum 'C11 H10.50 Dy N O7.25'
_cod_database_code 7223017

loop_
_symmetry_equiv_pos_as_xyz
'x, y, z'
'-x, y, -z+1/2'
'x+1/2, y+1/2, z'
'-x+1/2, y+1/2, -z+1/2'
'-x, -y, -z'
'x, -y, z-1/2'
'-x+1/2, -y+1/2, -z'
'x+1/2, -y+1/2, z-1/2'

loop_
_atom_site_label
_atom_site_type_symbol
_atom_site_fract_x
_atom_site_fract_y
_atom_site_fract_z
_atom_site_U_iso_or_equiv
_atom_site_adp_type
_atom_site_occupancy
_atom_site_symmetry_multiplicity
_atom_site_calc_flag
_atom_site_refinement_flags
Dy1 Dy 0.351219(19) 0.107140(19) 0.486815(13) 0.02201(9) Uani 1 1 d .
C1 C 0.1139(5) -0.4136(5) 0.3276(3) 0.0345(13) Uani 1 1 d .
H1A H 0.0802 -0.4843 0.3118 0.041 Uiso 1 1 calc R
C2 C 0.1762(6) -0.3447(6) 0.2794(3) 0.0404(14) Uani 1 1 d .
H2A H 0.1847 -0.3687 0.2308 0.049 Uiso 1 1 calc R
C3 C 0.2261(5) -0.2391(6) 0.3036(3) 0.0377(13) Uani 1 1 d .
H3A H 0.2684 -0.1922 0.2715 0.045 Uiso 1 1 calc R
C4 C 0.2126(4) -0.2044(5) 0.3758(3) 0.0268(11) Uani 1 1 d .
C5 C 0.1478(4) -0.2751(4) 0.4224(3) 0.0233(10) Uani 1 1 d .
H5A H 0.1358 -0.2517 0.4707 0.028 Uiso 1 1 calc R
C6 C 0.2617(5) -0.0903(5) 0.4079(4) 0.0309(12) Uani 1 1 d .
C7 C 0.1565(5) 0.1500(4) 0.6186(3) 0.0257(11) Uani 1 1 d .
C8 C 0.0814(5) 0.0682(5) 0.6627(3) 0.0323(12) Uani 1 1 d .
H8A H 0.0183 0.1119 0.6849 0.039 Uiso 1 1 calc R
H8B H 0.1265 0.0301 0.7014 0.039 Uiso 1 1 calc R
C9 C 0.0336(6) -0.0253(6) 0.6079(4) 0.0440(15) Uani 1 1 d .
H9A H -0.0109 0.0153 0.5699 0.053 Uiso 1 1 calc R
H9B H 0.0986 -0.0640 0.5844 0.053 Uiso 1 1 calc R
C10 C -0.0417(5) -0.1188(5) 0.6417(3) 0.0363(13) Uani 1 1 d .
H10A H 0.0010 -0.1616 0.6795 0.044 Uiso 1 1 calc R
H10B H -0.1094 -0.0828 0.6637 0.044 Uiso 1 1 calc R
C11 C -0.0775(4) -0.2013(5) 0.5809(3) 0.0304(12) Uani 1 1 d .
N1 N 0.1022(4) -0.3783(4) 0.3973(3) 0.0248(9) Uani 1 1 d .
O1 O 0.0429(3) -0.4474(3) 0.4444(2) 0.0261(8) Uani 1 1 d .
O2 O 0.2431(4) -0.0719(3) 0.4746(2) 0.0364(9) Uani 1 1 d .
O3 O 0.3151(4) -0.0199(4) 0.3681(3) 0.0437(11) Uani 1 1 d .
O4 O 0.2505(3) 0.1063(3) 0.5968(2) 0.0309(8) Uani 1 1 d .
O5 O 0.1168(3) 0.2518(3) 0.6037(2) 0.0299(8) Uani 1 1 d .
O6 O -0.0185(3) -0.2902(4) 0.5681(2) 0.0381(10) Uani 1 1 d .
O7 O -0.1675(3) -0.1788(3) 0.5424(2) 0.0326(8) Uani 1 1 d .
O1W O 0.0000 -0.644(4) 0.2500 0.33(4) Uani 0.50 2 d SP

loop_
_atom_site_aniso_label
_atom_site_aniso_U_11
_atom_site_aniso_U_22
_atom_site_aniso_U_33
_atom_site_aniso_U_23
_atom_site_aniso_U_13
_atom_site_aniso_U_12
Dy1 0.01879(12) 0.01708(12) 0.03017(15) 0.00080(10) 0.00055(9) 0.00018(9)
C1 0.039(3) 0.030(3) 0.034(3) -0.007(2) -0.004(2) 0.000(2)
C2 0.055(4) 0.040(3) 0.026(3) -0.001(3) -0.001(3) 0.009(3)
C3 0.036(3) 0.039(3) 0.039(3) 0.011(3) 0.005(3) 0.000(3)
C4 0.022(2) 0.025(3) 0.033(3) 0.004(2) -0.002(2) 0.0008(19)
C5 0.023(2) 0.017(2) 0.031(3) 0.001(2) 0.001(2) 0.0016(18)
C6 0.024(2) 0.020(2) 0.049(4) 0.008(2) -0.002(2) 0.002(2)
C7 0.030(3) 0.022(2) 0.026(3) -0.001(2) 0.000(2) -0.005(2)
C8 0.037(3) 0.027(3) 0.033(3) 0.001(2) 0.009(2) 0.001(2)
C9 0.042(3) 0.043(4) 0.048(4) -0.008(3) 0.007(3) -0.009(3)
C10 0.038(3) 0.034(3) 0.037(3) -0.003(3) 0.001(3) -0.002(3)
C11 0.022(2) 0.029(3) 0.041(3) -0.004(2) -0.002(2) -0.005(2)
N1 0.021(2) 0.019(2) 0.034(2) 0.0001(18) -0.0008(17) 0.0008(16)
O1 0.0205(17) 0.0181(17) 0.040(2) 0.0043(15) 0.0044(15) -0.0041(13)
O2 0.043(2) 0.027(2) 0.039(2) -0.0007(17) -0.0086(19) -0.0062(17)
O3 0.037(2) 0.031(2) 0.063(3) 0.013(2) 0.003(2) -0.0065(18)
O4 0.0283(19) 0.029(2) 0.035(2) 0.0037(16) 0.0057(16) 0.0049(16)
O5 0.0305(19) 0.0244(18) 0.035(2) 0.0019(16) 0.0050(16) 0.0027(15)
O6 0.028(2) 0.032(2) 0.055(3) -0.0113(19) -0.0031(18) 0.0084(16)
O7 0.0262(18) 0.030(2) 0.041(2) 0.0011(18) -0.0070(16) -0.0005(16)
O1W 0.33(7) 0.14(3) 0.51(9) 0.000 -0.24(7) 0.000

loop_
_atom_type_symbol
_atom_type_description
_atom_type_scat_dispersion_real
_atom_type_scat_dispersion_imag
_atom_type_scat_source
C C 0.0033 0.0016 'International Tables Vol C Tables 4.2.6.8 and 6.1.1.4'
H H 0.0000 0.0000 'International Tables Vol C Tables 4.2.6.8 and 6.1.1.4'
N N 0.0061 0.0033 'International Tables Vol C Tables 4.2.6.8 and 6.1.1.4'
O O 0.0106 0.0060 'International Tables Vol C Tables 4.2.6.8 and 6.1.1.4'
Dy Dy -0.1892 4.4098 'International Tables Vol C Tables 4.2.6.8 and 6.1.1.4'

loop_
_geom_angle_atom_site_label_1
_geom_angle_atom_site_label_2
_geom_angle_atom_site_label_3
_geom_angle
_geom_angle_site_symmetry_1
_geom_angle_site_symmetry_3
O7 Dy1 O5 75.61(14) 5_556 7_556
O7 Dy1 O4 74.65(14) 5_556 .
O5 Dy1 O4 134.32(13) 7_556 .
O7 Dy1 O2 78.34(14) 5_556 .
O5 Dy1 O2 126.92(14) 7_556 .
O4 Dy1 O2 79.11(14) . .
O7 Dy1 O6 122.50(13) 5_556 3
O5 Dy1 O6 90.26(15) 7_556 3
O4 Dy1 O6 77.62(15) . 3
O2 Dy1 O6 142.31(15) . 3
O7 Dy1 O1 147.77(13) 5_556 3
O5 Dy1 O1 78.17(12) 7_556 3
O4 Dy1 O1 137.56(13) . 3
O2 Dy1 O1 103.48(13) . 3
O6 Dy1 O1 75.67(13) 3 3
O7 Dy1 O1 143.38(12) 5_556 7_546
O5 Dy1 O1 140.09(12) 7_556 7_546
O4 Dy1 O1 79.14(12) . 7_546
O2 Dy1 O1 71.90(13) . 7_546
O6 Dy1 O1 74.88(13) 3 7_546
O1 Dy1 O1 62.42(14) 3 7_546
O7 Dy1 O3 82.28(14) 5_556 .
O5 Dy1 O3 79.25(13) 7_556 .
O4 Dy1 O3 129.16(13) . .
O2 Dy1 O3 51.84(13) . .
O6 Dy1 O3 149.97(14) 3 .
O1 Dy1 O3 74.67(13) 3 .
O1 Dy1 O3 95.27(13) 7_546 .
O7 Dy1 O7 71.93(14) 5_556 3
O5 Dy1 O7 70.07(13) 7_556 3
O4 Dy1 O7 68.16(13) . 3
O2 Dy1 O7 140.29(13) . 3
O6 Dy1 O7 51.09(12) 3 3
O1 Dy1 O7 115.75(12) 3 3
O1 Dy1 O7 120.64(12) 7_546 3
O3 Dy1 O7 143.73(13) . 3
O7 Dy1 C6 80.29(15) 5_556 .
O5 Dy1 C6 103.71(15) 7_556 .
O4 Dy1 C6 104.51(15) . .
O2 Dy1 C6 25.95(15) . .
O6 Dy1 C6 156.07(14) 3 .
O1 Dy1 C6 88.12(14) 3 .
O1 Dy1 C6 82.07(14) 7_546 .
O3 Dy1 C6 25.94(15) . .
O7 Dy1 C6 152.22(13) 3 .
O7 Dy1 C11 97.43(15) 5_556 3
O5 Dy1 C11 82.09(15) 7_556 3
O4 Dy1 C11 68.38(15) . 3
O2 Dy1 C11 147.06(15) . 3
O6 Dy1 C11 25.10(14) 3 3
O1 Dy1 C11 97.19(14) 3 3
O1 Dy1 C11 96.16(14) 7_546 3
O3 Dy1 C11 160.81(15) . 3
O7 Dy1 C11 26.28(14) 3 3
C6 Dy1 C11 172.89(16) . 3
N1 C1 C2 119.7(5) . .
N1 C1 H1A 120.2 . .
C2 C1 H1A 120.2 . .
C1 C2 C3 119.7(6) . .
C1 C2 H2A 120.2 . .
C3 C2 H2A 120.2 . .
C4 C3 C2 119.5(5) . .
C4 C3 H3A 120.2 . .
C2 C3 H3A 120.2 . .
C3 C4 C5 119.1(5) . .
C3 C4 C6 124.1(5) . .
C5 C4 C6 116.8(5) . .
N1 C5 C4 119.7(5) . .
N1 C5 H5A 120.1 . .
C4 C5 H5A 120.1 . .
O3 C6 O2 123.5(6) . .
O3 C6 C4 120.1(6) . .
O2 C6 C4 116.5(5) . .
O3 C6 Dy1 67.3(3) . .
O2 C6 Dy1 56.3(3) . .
C4 C6 Dy1 172.2(4) . .
O4 C7 O5 126.8(5) . .
O4 C7 C8 115.6(5) . .
O5 C7 C8 117.5(5) . .
C7 C8 C9 106.0(5) . .
C7 C8 H8A 110.5 . .
C9 C8 H8A 110.5 . .
C7 C8 H8B 110.5 . .
C9 C8 H8B 110.5 . .
H8A C8 H8B 108.7 . .
C10 C9 C8 114.6(5) . .
C10 C9 H9A 108.6 . .
C8 C9 H9A 108.6 . .
C10 C9 H9B 108.6 . .
C8 C9 H9B 108.6 . .
H9A C9 H9B 107.6 . .
C11 C10 C9 106.7(5) . .
C11 C10 H10A 110.4 . .
C9 C10 H10A 110.4 . .
C11 C10 H10B 110.4 . .
C9 C10 H10B 110.4 . .
H10A C10 H10B 108.6 . .
O6 C11 O7 120.4(5) . .
O6 C11 C10 119.7(5) . .
O7 C11 C10 119.9(5) . .
O6 C11 Dy1 55.4(3) . 3_445
O7 C11 Dy1 66.1(3) . 3_445
C10 C11 Dy1 168.9(4) . 3_445
C1 N1 O1 119.2(4) . .
C1 N1 C5 122.2(5) . .
O1 N1 C5 118.6(4) . .
N1 O1 Dy1 121.7(3) . 3_445
N1 O1 Dy1 119.0(3) . 7_546
Dy1 O1 Dy1 117.58(14) 3_445 7_546
C6 O2 Dy1 97.7(3) . .
C6 O3 Dy1 86.7(4) . .
C7 O4 Dy1 135.3(4) . .
C7 O5 Dy1 135.5(3) . 7_556
C11 O6 Dy1 99.5(3) . 3_445
C11 O7 Dy1 158.7(4) . 5_556
C11 O7 Dy1 87.6(3) . 3_445
Dy1 O7 Dy1 108.07(14) 5_556 3_445

loop_
_geom_bond_atom_site_label_1
_geom_bond_atom_site_label_2
_geom_bond_distance
_geom_bond_site_symmetry_2
Dy1 O7 2.321(4) 5_556
Dy1 O5 2.322(4) 7_556
Dy1 O4 2.325(4) .
Dy1 O2 2.380(4) .
Dy1 O6 2.394(4) 3
Dy1 O1 2.428(3) 3
Dy1 O1 2.501(4) 7_546
Dy1 O3 2.619(5) .
Dy1 O7 2.624(4) 3
Dy1 C6 2.834(6) .
Dy1 C11 2.869(6) 3
C1 N1 1.336(7) .
C1 C2 1.379(9) .
C1 H1A 0.9300 .
C2 C3 1.391(9) .
C2 H2A 0.9300 .
C3 C4 1.380(8) .
C3 H3A 0.9300 .
C4 C5 1.389(7) .
C4 C6 1.519(8) .
C5 N1 1.352(6) .
C5 H5A 0.9300 .
C6 O3 1.241(7) .
C6 O2 1.251(7) .
C7 O4 1.258(6) .
C7 O5 1.263(6) .
C7 C8 1.503(7) .
C8 C9 1.547(8) .
C8 H8A 0.9700 .
C8 H8B 0.9700 .
C9 C10 1.500(8) .
C9 H9A 0.9700 .
C9 H9B 0.9700 .
C10 C11 1.499(8) .
C10 H10A 0.9700 .
C10 H10B 0.9700 .
C11 O6 1.234(6) .
C11 O7 1.271(7) .
C11 Dy1 2.869(5) 3_445
N1 O1 1.350(5) .
O1 Dy1 2.428(3) 3_445
O1 Dy1 2.501(4) 7_546
O5 Dy1 2.322(4) 7_556
O6 Dy1 2.394(4) 3_445
O7 Dy1 2.321(4) 5_556
O7 Dy1 2.624(4) 3_445
